data_7205818
loop_
_publ_author_name
'Zhang, Wen-Hua'
'Sulaiman, Norlela Binte'
'Tio, P. X. Shaun'
'Hor, T. S. Andy'

_publ_section_title
;
 Nuclearity growth towards Ni(ii) cubane in self-assembly with
 2-hydroxymethyl pyridine (hmpH) and 5-ethoxycarbonyl-2-hydroxymethyl
 pyridine (5-ehmpH)
;
_journal_issue 8
_journal_name_full CrystEngComm
_journal_page_first 2915
_journal_paper_doi 10.1039/c0ce00831a
_journal_volume 13
_journal_year 2011
_chemical_formula_sum 'C44 H56 N4 Ni4 O22'
_chemical_formula_weight 1227.77
_chemical_name_systematic
;
?
;
_space_group_IT_number 15
_symmetry_cell_setting monoclinic
_symmetry_space_group_name_Hall '-C 2yc'
_symmetry_space_group_name_H-M 'C 1 2/c 1'
_atom_sites_solution_hydrogens geom
_atom_sites_solution_primary direct
_atom_sites_solution_secondary difmap
_audit_creation_method SHELXL-97
_cell_angle_alpha 90.00
_cell_angle_beta 109.676(2)
_cell_angle_gamma 90.00
_cell_formula_units_Z 4
_cell_length_a 18.0337(19)
_cell_length_b 20.674(2)
_cell_length_c 14.8310(16)
_cell_measurement_reflns_used 994
_cell_measurement_temperature 100(2)
_cell_measurement_theta_max 25.48
_cell_measurement_theta_min 2.39
_cell_volume 5206.6(9)
_computing_cell_refinement 'Bruker SMART'
_computing_data_collection 'Bruker SMART'
_computing_data_reduction 'Bruker SAINT'
_computing_molecular_graphics 'Bruker SHELXTL'
_computing_publication_material 'Bruker SHELXTL'
_computing_structure_refinement 'SHELXL-97 (Sheldrick, 1997)'
_computing_structure_solution 'SHELXS-97 (Sheldrick, 1990)'
_diffrn_ambient_temperature 100(2)
_diffrn_measured_fraction_theta_full 0.998
_diffrn_measured_fraction_theta_max 0.998
_diffrn_measurement_device_type 'CCD area detector'
_diffrn_measurement_method 'phi and omega scans'
_diffrn_radiation_monochromator graphite
_diffrn_radiation_source 'fine-focus sealed tube'
_diffrn_radiation_type MoK\a
_diffrn_radiation_wavelength 0.71073
_diffrn_reflns_av_R_equivalents 0.0527
_diffrn_reflns_av_sigmaI/netI 0.0609
_diffrn_reflns_limit_h_max 23
_diffrn_reflns_limit_h_min -19
_diffrn_reflns_limit_k_max 26
_diffrn_reflns_limit_k_min -22
_diffrn_reflns_limit_l_max 18
_diffrn_reflns_limit_l_min -19
_diffrn_reflns_number 18401
_diffrn_reflns_theta_full 27.50
_diffrn_reflns_theta_max 27.50
_diffrn_reflns_theta_min 1.83
_exptl_absorpt_coefficient_mu 1.507
_exptl_absorpt_correction_T_max 0.7945
_exptl_absorpt_correction_T_min 0.6130
_exptl_absorpt_correction_type multi-scan
_exptl_absorpt_process_details 'Sadabs, (Sheldrick 2001)'
_exptl_crystal_colour Green
_exptl_crystal_density_diffrn 1.566
_exptl_crystal_density_meas ?
_exptl_crystal_density_method 'not measured'
_exptl_crystal_description Block
_exptl_crystal_F_000 2544
_exptl_crystal_size_max 0.36
_exptl_crystal_size_mid 0.18
_exptl_crystal_size_min 0.16
_refine_diff_density_max 0.700
_refine_diff_density_min -0.493
_refine_diff_density_rms 0.115
_refine_ls_extinction_method none
_refine_ls_goodness_of_fit_ref 1.058
_refine_ls_hydrogen_treatment mixed
_refine_ls_matrix_type full
_refine_ls_number_parameters 344
_refine_ls_number_reflns 5972
_refine_ls_number_restraints 2
_refine_ls_restrained_S_all 1.057
_refine_ls_R_factor_all 0.0628
_refine_ls_R_factor_gt 0.0452
_refine_ls_shift/su_max 0.002
_refine_ls_shift/su_mean 0.000
_refine_ls_structure_factor_coef Fsqd
_refine_ls_weighting_details 'calc w=1/[\s^2^(Fo^2^)+(0.0555P)^2^+0.0000P] where P=(Fo^2^+2Fc^2^)/3'
_refine_ls_weighting_scheme calc
_refine_ls_wR_factor_gt 0.1049
_refine_ls_wR_factor_ref 0.1130
_reflns_number_gt 4718
_reflns_number_total 5972
_reflns_threshold_expression >2sigma(I)
_cod_data_source_file c0ce00831a.txt
_cod_data_source_block Ni4(ehmp)4(OAc)4(H2O)2
_cod_depositor_comments
;
The following automatic conversions were performed:
'_symmetry_cell_setting' value 'Monoclinic' changed to 'monoclinic'
according to '/home/saulius/struct/CIF-dictionaries/cif_core.dic'
dictionary named 'cif_core.dic' version 2.4.1 from
2010-06-29.

'_exptl_absorpt_correction_type' value 'Multi-scan' changed
to 'multi-scan' according to
'/home/saulius/struct/CIF-dictionaries/cif_core.dic' dictionary named
'cif_core.dic' version 2.4.1 from 2010-06-29.

Automatic conversion script
Id: cif_fix_enum 1555 2011-01-17 13:19:09Z saulius 

The following automatic conversions were performed:

'_exptl_crystal_density_meas' value 'Not Measured' was changed to '?'
- the value is perceived as not measured.

Automatic conversion script
Id: cif_fix_values 3008 2015-01-20 13:52:24Z robertas 
;
_cod_original_sg_symbol_H-M C2/c
_cod_database_code 7205818

loop_
_symmetry_equiv_pos_as_xyz
'x, y, z'
'-x, y, -z+1/2'
'x+1/2, y+1/2, z'
'-x+1/2, y+1/2, -z+1/2'
'-x, -y, -z'
'x, -y, z-1/2'
'-x+1/2, -y+1/2, -z'
'x+1/2, -y+1/2, z-1/2'

loop_
_atom_site_label
_atom_site_type_symbol
_atom_site_fract_x
_atom_site_fract_y
_atom_site_fract_z
_atom_site_U_iso_or_equiv
_atom_site_adp_type
_atom_site_occupancy
_atom_site_symmetry_multiplicity
_atom_site_calc_flag
_atom_site_refinement_flags
_atom_site_disorder_assembly
_atom_site_disorder_group
Ni1 Ni 0.43011(2) 0.320704(16) 0.29516(3) 0.01185(11) Uani 1 1 d . . .
Ni2 Ni 0.54964(2) 0.220483(16) 0.35967(3) 0.01147(11) Uani 1 1 d . . .
N1 N 0.45740(14) 0.41665(11) 0.33095(17) 0.0139(5) Uani 1 1 d . . .
N2 N 0.52076(14) 0.12454(11) 0.36470(17) 0.0140(5) Uani 1 1 d . . .
O1 O 0.55371(11) 0.31861(9) 0.33629(14) 0.0130(4) Uani 1 1 d . . .
O2 O 0.39604(12) 0.63788(9) 0.34755(15) 0.0191(5) Uani 1 1 d . . .
O3 O 0.29846(13) 0.56782(10) 0.27587(18) 0.0276(6) Uani 1 1 d . . .
O4 O 0.43287(11) 0.22275(9) 0.27230(14) 0.0130(4) Uani 1 1 d . . .
O5 O 0.67272(13) -0.02355(10) 0.48324(16) 0.0224(5) Uani 1 1 d . . .
O6 O 0.57715(15) -0.09857(11) 0.4329(2) 0.0399(7) Uani 1 1 d . . .
O7 O 0.42806(12) 0.30587(9) 0.43079(15) 0.0180(5) Uani 1 1 d . . .
O8 O 0.52598(12) 0.23335(9) 0.48325(14) 0.0164(4) Uani 1 1 d . . .
O9 O 0.31384(12) 0.34534(9) 0.25167(14) 0.0167(4) Uani 1 1 d . . .
O10 O 0.25080(12) 0.29914(10) 0.11068(15) 0.0184(5) Uani 1 1 d . . .
C1 C 0.40726(17) 0.46646(13) 0.3120(2) 0.0143(6) Uani 1 1 d . . .
H1 H 0.3536 0.4587 0.2756 0.017 Uiso 1 1 calc R . .
C2 C 0.42995(18) 0.52880(13) 0.3432(2) 0.0165(6) Uani 1 1 d . . .
C3 C 0.50861(17) 0.54009(14) 0.3975(2) 0.0173(6) Uani 1 1 d . . .
H3 H 0.5262 0.5824 0.4197 0.021 Uiso 1 1 calc R . .
C4 C 0.56072(18) 0.48831(14) 0.4185(2) 0.0169(6) Uani 1 1 d . . .
H4 H 0.6145 0.4945 0.4560 0.020 Uiso 1 1 calc R . .
C5 C 0.53289(17) 0.42691(13) 0.3836(2) 0.0131(6) Uani 1 1 d . . .
C6 C 0.58548(17) 0.36763(13) 0.4050(2) 0.0144(6) Uani 1 1 d . . .
H6A H 0.6385 0.3796 0.4046 0.017 Uiso 1 1 calc R . .
H6B H 0.5910 0.3511 0.4695 0.017 Uiso 1 1 calc R . .
C7 C 0.36706(19) 0.57903(14) 0.3176(2) 0.0181(6) Uani 1 1 d . . .
C8 C 0.33805(19) 0.69041(14) 0.3285(2) 0.0197(7) Uani 1 1 d . . .
H8A H 0.3591 0.7262 0.3744 0.024 Uiso 1 1 calc R . .
H8B H 0.2892 0.6744 0.3372 0.024 Uiso 1 1 calc R . .
C9 C 0.3199(2) 0.71492(16) 0.2275(2) 0.0271(8) Uani 1 1 d . . .
H9A H 0.3672 0.7346 0.2209 0.041 Uiso 1 1 calc R . .
H9B H 0.2778 0.7473 0.2135 0.041 Uiso 1 1 calc R . .
H9C H 0.3028 0.6788 0.1825 0.041 Uiso 1 1 calc R . .
C10 C 0.57047(17) 0.07516(14) 0.3987(2) 0.0154(6) Uani 1 1 d . . .
H10 H 0.6255 0.0832 0.4215 0.019 Uiso 1 1 calc R . .
C11 C 0.54358(18) 0.01239(14) 0.4016(2) 0.0172(6) Uani 1 1 d . . .
C12 C 0.46319(19) 0.00112(14) 0.3674(2) 0.0221(7) Uani 1 1 d . . .
H12 H 0.4434 -0.0414 0.3678 0.027 Uiso 1 1 calc R . .
C13 C 0.41160(18) 0.05224(14) 0.3327(2) 0.0194(7) Uani 1 1 d . . .
H13 H 0.3563 0.0454 0.3091 0.023 Uiso 1 1 calc R . .
C14 C 0.44285(17) 0.11385(14) 0.3331(2) 0.0147(6) Uani 1 1 d . . .
C15 C 0.39126(17) 0.17264(13) 0.2986(2) 0.0159(6) Uani 1 1 d . . .
H15A H 0.3449 0.1606 0.2428 0.019 Uiso 1 1 calc R . .
H15B H 0.3721 0.1881 0.3500 0.019 Uiso 1 1 calc R . .
C16 C 0.59861(19) -0.04294(15) 0.4400(2) 0.0226(7) Uani 1 1 d . . .
C17 C 0.73052(19) -0.07467(16) 0.5224(2) 0.0273(8) Uani 1 1 d . . .
H17A H 0.7058 -0.1103 0.5467 0.033 Uiso 1 1 calc R . .
H17B H 0.7748 -0.0574 0.5767 0.033 Uiso 1 1 calc R . .
C18 C 0.7611(2) -0.1001(2) 0.4468(3) 0.0421(10) Uani 1 1 d . . .
H18A H 0.7197 -0.1250 0.3996 0.063 Uiso 1 1 calc R . .
H18B H 0.8067 -0.1281 0.4766 0.063 Uiso 1 1 calc R . .
H18C H 0.7769 -0.0638 0.4148 0.063 Uiso 1 1 calc R . .
C19 C 0.47054(18) 0.26673(14) 0.4920(2) 0.0178(6) Uani 1 1 d . . .
C20 C 0.4522(2) 0.25886(16) 0.5837(2) 0.0235(7) Uani 1 1 d . . .
H20A H 0.4796 0.2925 0.6294 0.035 Uiso 1 1 calc R . .
H20B H 0.4698 0.2161 0.6113 0.035 Uiso 1 1 calc R . .
H20C H 0.3953 0.2629 0.5699 0.035 Uiso 1 1 calc R . .
C21 C 0.25621(17) 0.33876(13) 0.1767(2) 0.0142(6) Uani 1 1 d . . .
C22 C 0.18612(19) 0.38299(15) 0.1635(2) 0.0253(7) Uani 1 1 d . . .
H22A H 0.1861 0.3979 0.2262 0.038 Uiso 1 1 calc R . .
H22B H 0.1373 0.3593 0.1312 0.038 Uiso 1 1 calc R . .
H22C H 0.1897 0.4204 0.1245 0.038 Uiso 1 1 calc R . .
O1W O 0.66571(12) 0.20485(10) 0.42491(15) 0.0156(4) Uani 1 1 d D . .
H1W H 0.6865(19) 0.2022(15) 0.4852(8) 0.019 Uiso 1 1 d D . .
H2W H 0.6891(18) 0.2357(11) 0.409(2) 0.019 Uiso 1 1 d D . .

loop_
_atom_site_aniso_label
_atom_site_aniso_U_11
_atom_site_aniso_U_22
_atom_site_aniso_U_33
_atom_site_aniso_U_23
_atom_site_aniso_U_13
_atom_site_aniso_U_12
Ni1 0.01053(19) 0.00986(18) 0.0140(2) -0.00069(13) 0.00258(15) 0.00013(13)
Ni2 0.01008(19) 0.00910(18) 0.01335(19) 0.00068(13) 0.00148(14) -0.00035(13)
N1 0.0139(13) 0.0137(12) 0.0142(12) -0.0012(9) 0.0049(10) -0.0006(10)
N2 0.0127(12) 0.0116(11) 0.0174(13) 0.0008(9) 0.0045(10) -0.0008(9)
O1 0.0123(10) 0.0108(10) 0.0142(10) -0.0021(7) 0.0022(8) -0.0006(8)
O2 0.0172(11) 0.0104(10) 0.0261(12) -0.0026(8) 0.0028(9) 0.0028(8)
O3 0.0169(12) 0.0172(11) 0.0406(14) -0.0058(10) -0.0011(10) 0.0005(9)
O4 0.0130(10) 0.0095(9) 0.0158(10) 0.0007(7) 0.0038(8) 0.0006(8)
O5 0.0175(12) 0.0164(11) 0.0305(13) 0.0053(9) 0.0043(10) 0.0030(9)
O6 0.0316(15) 0.0126(11) 0.0656(19) 0.0075(12) 0.0032(13) -0.0014(10)
O7 0.0179(11) 0.0157(10) 0.0197(11) 0.0015(8) 0.0052(9) 0.0038(8)
O8 0.0160(11) 0.0184(10) 0.0137(10) 0.0005(8) 0.0036(9) 0.0007(8)
O9 0.0149(11) 0.0154(10) 0.0174(11) -0.0022(8) 0.0025(9) 0.0018(8)
O10 0.0146(11) 0.0195(10) 0.0170(11) -0.0052(8) 0.0001(9) 0.0019(9)
C1 0.0132(15) 0.0144(14) 0.0135(14) -0.0016(11) 0.0020(11) 0.0020(11)
C2 0.0184(16) 0.0126(14) 0.0183(15) -0.0010(11) 0.0058(12) 0.0014(11)
C3 0.0193(16) 0.0123(14) 0.0201(15) -0.0026(11) 0.0062(13) -0.0036(12)
C4 0.0144(15) 0.0172(14) 0.0187(15) -0.0014(12) 0.0050(12) -0.0020(12)
C5 0.0144(14) 0.0162(14) 0.0105(13) -0.0018(11) 0.0065(11) 0.0009(11)
C6 0.0124(14) 0.0126(13) 0.0162(14) -0.0016(11) 0.0022(12) -0.0017(11)
C7 0.0246(17) 0.0139(14) 0.0153(15) -0.0038(11) 0.0061(13) -0.0007(12)
C8 0.0187(16) 0.0128(14) 0.0243(17) -0.0031(12) 0.0028(13) 0.0056(12)
C9 0.0309(19) 0.0222(17) 0.0273(18) -0.0016(13) 0.0087(15) 0.0055(14)
C10 0.0135(15) 0.0167(14) 0.0136(14) 0.0021(11) 0.0012(12) -0.0012(11)
C11 0.0185(16) 0.0135(14) 0.0185(15) 0.0029(11) 0.0047(13) -0.0003(12)
C12 0.0225(17) 0.0127(14) 0.0282(18) 0.0034(12) 0.0046(14) -0.0047(12)
C13 0.0161(16) 0.0174(15) 0.0219(16) 0.0028(12) 0.0028(13) -0.0047(12)
C14 0.0167(15) 0.0162(14) 0.0099(13) 0.0018(11) 0.0028(11) -0.0003(12)
C15 0.0110(14) 0.0155(14) 0.0209(15) 0.0018(11) 0.0049(12) -0.0017(11)
C16 0.0217(17) 0.0186(16) 0.0261(17) 0.0056(13) 0.0060(14) 0.0006(13)
C17 0.0204(17) 0.0244(17) 0.0309(19) 0.0091(14) 0.0006(15) 0.0053(14)
C18 0.033(2) 0.048(2) 0.042(2) -0.0079(19) 0.0078(18) 0.0103(18)
C19 0.0181(16) 0.0131(14) 0.0212(16) -0.0053(12) 0.0051(13) -0.0071(12)
C20 0.0264(18) 0.0252(16) 0.0225(17) 0.0009(13) 0.0131(14) -0.0004(14)
C21 0.0148(15) 0.0103(13) 0.0181(15) 0.0013(11) 0.0064(12) -0.0020(11)
C22 0.0184(17) 0.0252(17) 0.0268(18) -0.0043(14) 0.0003(14) 0.0089(14)
O1W 0.0135(11) 0.0133(10) 0.0170(11) 0.0030(8) 0.0014(9) -0.0027(8)

loop_
_atom_type_symbol
_atom_type_description
_atom_type_scat_dispersion_real
_atom_type_scat_dispersion_imag
_atom_type_scat_source
C C 0.0033 0.0016 'International Tables Vol C Tables 4.2.6.8 and 6.1.1.4'
H H 0.0000 0.0000 'International Tables Vol C Tables 4.2.6.8 and 6.1.1.4'
N N 0.0061 0.0033 'International Tables Vol C Tables 4.2.6.8 and 6.1.1.4'
O O 0.0106 0.0060 'International Tables Vol C Tables 4.2.6.8 and 6.1.1.4'
Ni Ni 0.3393 1.1124 'International Tables Vol C Tables 4.2.6.8 and 6.1.1.4'

loop_
_geom_angle_atom_site_label_1
_geom_angle_atom_site_label_2
_geom_angle_atom_site_label_3
_geom_angle
_geom_angle_site_symmetry_1
_geom_angle_site_symmetry_3
_geom_angle_publ_flag
O9 Ni1 O7 89.50(8) . . ?
O9 Ni1 O4 105.85(8) . . ?
O7 Ni1 O4 91.37(8) . . ?
O9 Ni1 O1 99.41(8) . 2_655 ?
O7 Ni1 O1 168.16(8) . 2_655 ?
O4 Ni1 O1 78.75(8) . 2_655 ?
O9 Ni1 N1 88.40(9) . . ?
O7 Ni1 N1 88.45(9) . . ?
O4 Ni1 N1 165.75(9) . . ?
O1 Ni1 N1 99.50(9) 2_655 . ?
O9 Ni1 O1 166.56(8) . . ?
O7 Ni1 O1 94.58(8) . . ?
O4 Ni1 O1 86.88(7) . . ?
O1 Ni1 O1 78.51(8) 2_655 . ?
N1 Ni1 O1 78.94(8) . . ?
O1W Ni2 O8 95.01(9) . . ?
O1W Ni2 N2 93.59(9) . . ?
O8 Ni2 N2 87.77(9) . . ?
O1W Ni2 O1 98.53(8) . . ?
O8 Ni2 O1 93.04(8) . . ?
N2 Ni2 O1 167.73(9) . . ?
O1W Ni2 O4 168.12(8) . . ?
O8 Ni2 O4 94.78(8) . . ?
N2 Ni2 O4 80.09(8) . . ?
O1 Ni2 O4 87.64(7) . . ?
O1W Ni2 O4 89.62(8) . 2_655 ?
O8 Ni2 O4 170.60(8) . 2_655 ?
N2 Ni2 O4 100.12(8) . 2_655 ?
O1 Ni2 O4 78.17(8) . 2_655 ?
O4 Ni2 O4 81.68(9) . 2_655 ?
C1 N1 C5 118.9(2) . . ?
C1 N1 Ni1 126.80(19) . . ?
C5 N1 Ni1 114.12(18) . . ?
C10 N2 C14 119.7(2) . . ?
C10 N2 Ni2 127.05(19) . . ?
C14 N2 Ni2 113.22(18) . . ?
C6 O1 Ni2 127.75(17) . . ?
C6 O1 Ni1 120.85(17) . 2_655 ?
Ni2 O1 Ni1 101.74(8) . 2_655 ?
C6 O1 Ni1 109.08(16) . . ?
Ni2 O1 Ni1 88.55(7) . . ?
Ni1 O1 Ni1 101.44(8) 2_655 . ?
C7 O2 C8 115.8(2) . . ?
C15 O4 Ni1 129.33(18) . . ?
C15 O4 Ni2 109.56(16) . . ?
Ni1 O4 Ni2 89.72(7) . . ?
C15 O4 Ni2 120.39(17) . 2_655 ?
Ni1 O4 Ni2 101.34(8) . 2_655 ?
Ni2 O4 Ni2 98.26(9) . 2_655 ?
C16 O5 C17 116.0(2) . . ?
C19 O7 Ni1 126.5(2) . . ?
C19 O8 Ni2 125.46(19) . . ?
C21 O9 Ni1 135.5(2) . . ?
N1 C1 C2 123.0(3) . . ?
N1 C1 H1 118.5 . . ?
C2 C1 H1 118.5 . . ?
C1 C2 C3 118.5(3) . . ?
C1 C2 C7 116.8(3) . . ?
C3 C2 C7 124.7(3) . . ?
C4 C3 C2 118.7(3) . . ?
C4 C3 H3 120.7 . . ?
C2 C3 H3 120.7 . . ?
C3 C4 C5 119.0(3) . . ?
C3 C4 H4 120.5 . . ?
C5 C4 H4 120.5 . . ?
N1 C5 C4 121.8(3) . . ?
N1 C5 C6 115.8(2) . . ?
C4 C5 C6 122.3(3) . . ?
O1 C6 C5 110.8(2) . . ?
O1 C6 H6A 109.5 . . ?
C5 C6 H6A 109.5 . . ?
O1 C6 H6B 109.5 . . ?
C5 C6 H6B 109.5 . . ?
H6A C6 H6B 108.1 . . ?
O3 C7 O2 124.3(3) . . ?
O3 C7 C2 124.0(3) . . ?
O2 C7 C2 111.7(3) . . ?
O2 C8 C9 110.0(3) . . ?
O2 C8 H8A 109.7 . . ?
C9 C8 H8A 109.7 . . ?
O2 C8 H8B 109.7 . . ?
C9 C8 H8B 109.7 . . ?
H8A C8 H8B 108.2 . . ?
C8 C9 H9A 109.5 . . ?
C8 C9 H9B 109.5 . . ?
H9A C9 H9B 109.5 . . ?
C8 C9 H9C 109.5 . . ?
H9A C9 H9C 109.5 . . ?
H9B C9 H9C 109.5 . . ?
N2 C10 C11 121.8(3) . . ?
N2 C10 H10 119.1 . . ?
C11 C10 H10 119.1 . . ?
C12 C11 C10 118.6(3) . . ?
C12 C11 C16 119.3(3) . . ?
C10 C11 C16 122.1(3) . . ?
C11 C12 C13 119.7(3) . . ?
C11 C12 H12 120.1 . . ?
C13 C12 H12 120.1 . . ?
C12 C13 C14 118.4(3) . . ?
C12 C13 H13 120.8 . . ?
C14 C13 H13 120.8 . . ?
N2 C14 C13 121.8(3) . . ?
N2 C14 C15 116.0(2) . . ?
C13 C14 C15 122.2(3) . . ?
O4 C15 C14 111.1(2) . . ?
O4 C15 H15A 109.4 . . ?
C14 C15 H15A 109.4 . . ?
O4 C15 H15B 109.4 . . ?
C14 C15 H15B 109.4 . . ?
H15A C15 H15B 108.0 . . ?
O6 C16 O5 124.6(3) . . ?
O6 C16 C11 122.9(3) . . ?
O5 C16 C11 112.5(3) . . ?
O5 C17 C18 110.4(3) . . ?
O5 C17 H17A 109.6 . . ?
C18 C17 H17A 109.6 . . ?
O5 C17 H17B 109.6 . . ?
C18 C17 H17B 109.6 . . ?
H17A C17 H17B 108.1 . . ?
C17 C18 H18A 109.5 . . ?
C17 C18 H18B 109.5 . . ?
H18A C18 H18B 109.5 . . ?
C17 C18 H18C 109.5 . . ?
H18A C18 H18C 109.5 . . ?
H18B C18 H18C 109.5 . . ?
O8 C19 O7 126.0(3) . . ?
O8 C19 C20 117.1(3) . . ?
O7 C19 C20 116.8(3) . . ?
C19 C20 H20A 109.5 . . ?
C19 C20 H20B 109.5 . . ?
H20A C20 H20B 109.5 . . ?
C19 C20 H20C 109.5 . . ?
H20A C20 H20C 109.5 . . ?
H20B C20 H20C 109.5 . . ?
O9 C21 O10 126.1(3) . . ?
O9 C21 C22 117.2(3) . . ?
O10 C21 C22 116.7(3) . . ?
C21 C22 H22A 109.5 . . ?
C21 C22 H22B 109.5 . . ?
H22A C22 H22B 109.5 . . ?
C21 C22 H22C 109.5 . . ?
H22A C22 H22C 109.5 . . ?
H22B C22 H22C 109.5 . . ?
Ni2 O1W H1W 122(2) . . ?
Ni2 O1W H2W 106(2) . . ?
H1W O1W H2W 105(3) . . ?

loop_
_geom_bond_atom_site_label_1
_geom_bond_atom_site_label_2
_geom_bond_distance
_geom_bond_site_symmetry_2
_geom_bond_publ_flag
Ni1 O9 2.040(2) . ?
Ni1 O7 2.047(2) . ?
Ni1 O4 2.0566(18) . ?
Ni1 O1 2.066(2) 2_655 ?
Ni1 N1 2.070(2) . ?
Ni1 O1 2.104(2) . ?
Ni2 O1W 2.015(2) . ?
Ni2 O8 2.034(2) . ?
Ni2 N2 2.058(2) . ?
Ni2 O1 2.0637(19) . ?
Ni2 O4 2.068(2) . ?
Ni2 O4 2.085(2) 2_655 ?
N1 C1 1.336(4) . ?
N1 C5 1.339(4) . ?
N2 C10 1.340(4) . ?
N2 C14 1.341(4) . ?
O1 C6 1.414(3) . ?
O1 Ni1 2.066(2) 2_655 ?
O2 C7 1.339(3) . ?
O2 C8 1.468(3) . ?
O3 C7 1.205(4) . ?
O4 C15 1.409(3) . ?
O4 Ni2 2.085(2) 2_655 ?
O5 C16 1.334(4) . ?
O5 C17 1.460(4) . ?
O6 C16 1.207(4) . ?
O7 C19 1.264(4) . ?
O8 C19 1.257(4) . ?
O9 C21 1.248(3) . ?
O10 C21 1.255(3) . ?
C1 C2 1.384(4) . ?
C1 H1 0.9500 . ?
C2 C3 1.395(4) . ?
C2 C7 1.490(4) . ?
C3 C4 1.389(4) . ?
C3 H3 0.9500 . ?
C4 C5 1.399(4) . ?
C4 H4 0.9500 . ?
C5 C6 1.516(4) . ?
C6 H6A 0.9900 . ?
C6 H6B 0.9900 . ?
C8 C9 1.510(5) . ?
C8 H8A 0.9900 . ?
C8 H8B 0.9900 . ?
C9 H9A 0.9800 . ?
C9 H9B 0.9800 . ?
C9 H9C 0.9800 . ?
C10 C11 1.391(4) . ?
C10 H10 0.9500 . ?
C11 C12 1.385(4) . ?
C11 C16 1.496(4) . ?
C12 C13 1.387(4) . ?
C12 H12 0.9500 . ?
C13 C14 1.392(4) . ?
C13 H13 0.9500 . ?
C14 C15 1.512(4) . ?
C15 H15A 0.9900 . ?
C15 H15B 0.9900 . ?
C17 C18 1.502(5) . ?
C17 H17A 0.9900 . ?
C17 H17B 0.9900 . ?
C18 H18A 0.9800 . ?
C18 H18B 0.9800 . ?
C18 H18C 0.9800 . ?
C19 C20 1.514(4) . ?
C20 H20A 0.9800 . ?
C20 H20B 0.9800 . ?
C20 H20C 0.9800 . ?
C21 C22 1.518(4) . ?
C22 H22A 0.9800 . ?
C22 H22B 0.9800 . ?
C22 H22C 0.9800 . ?
O1W H1W 0.847(10) . ?
O1W H2W 0.843(10) . ?

loop_
_geom_hbond_atom_site_label_D
_geom_hbond_atom_site_label_H
_geom_hbond_atom_site_label_A
_geom_hbond_distance_DH
_geom_hbond_distance_HA
_geom_hbond_distance_DA
_geom_hbond_angle_DHA
_geom_hbond_site_symmetry_A
O1W H2W O10 0.843(10) 1.786(11) 2.623(3) 172(3) 2_655
O1W H1W O10 0.847(10) 1.832(13) 2.666(3) 168(3) 8_556
